data_9010629
loop_
_publ_author_name
'Krivovichev, S. V.'
'Vergasova, L. P.'
'Britvin, S. N.'
'Filatov, S. K.'
'Kahlenberg, V.'
'Ananiev, V. V.'

_publ_section_title
;
 Pauflerite, B-VO(SO4), a new mineral species from the Tolbachik volcano,
 Kamchatka Peninsula, Russia
;
_journal_name_full 'The Canadian Mineralogist'
_journal_page_first 921
_journal_page_last 927
_journal_paper_doi 10.2113/gscanmin.45.4.921
_journal_volume 45
_journal_year 2007
_chemical_compound_source 'Great Fissure Tolbachik eruption, Kamchatka Peninsula, Russia'
_chemical_formula_sum 'O5 S V'
_chemical_name_mineral Pauflerite
_space_group_IT_number 62
_symmetry_space_group_name_Hall '-P 2ac 2n'
_symmetry_space_group_name_H-M 'P n m a'
_cell_angle_alpha 90
_cell_angle_beta 90
_cell_angle_gamma 90
_cell_length_a 7.3890
_cell_length_b 6.2740
_cell_length_c 7.0788
_cell_formula_units_Z 4
_cell_volume 328.163
_database_code_amcsd 0006150
_exptl_crystal_density_diffrn 3.299
_cod_original_formula_sum 'V S O5'
_cod_database_code 9010629

loop_
_space_group_symop_operation_xyz
x,y,z
x,1/2-y,z
-x,1/2+y,-z
1/2-x,1/2+y,1/2+z
1/2+x,1/2-y,1/2-z
1/2+x,y,1/2-z
1/2-x,-y,1/2+z
-x,-y,-z

loop_
_atom_site_aniso_label
_atom_site_aniso_U_11
_atom_site_aniso_U_22
_atom_site_aniso_U_33
_atom_site_aniso_U_12
_atom_site_aniso_U_13
_atom_site_aniso_U_23
V 0.00960 0.00600 0.00910 0.00000 -0.00200 0.00000
S 0.00630 0.00550 0.00740 0.00000 -0.00060 0.00000
O1 0.01910 0.00550 0.01150 -0.00050 0.00050 -0.00190
O2 0.00940 0.01390 0.01460 0.00000 -0.00090 0.00000
O3 0.00840 0.01980 0.00880 0.00000 -0.00290 0.00000
O4 0.01010 0.01960 0.00780 0.00000 0.00180 0.00000

loop_
_atom_site_label
_atom_site_fract_x
_atom_site_fract_y
_atom_site_fract_z
_atom_site_U_iso_or_equiv
V 0.33473 0.25000 0.26710 0.00820
S 0.37696 0.75000 0.36810 0.00640
O1 0.37520 0.56270 0.24340 0.01200
O2 0.12640 0.25000 0.33240 0.01270
O3 0.54480 0.75000 0.48070 0.01240
O4 0.21570 0.75000 0.49010 0.01250

loop_
_cod_related_entry_id
_cod_related_entry_database
_cod_related_entry_code
1 AMCSD 0006150
